data_4035868
loop_
_publ_author_name
'Dumonteil, Geoffrey'
'Bhattacharjee, Nicholus'
'Angelici, Gaetano'
'Roy, Olivier'
'Faure, Sophie'
'Jouffret, Laurent'
'Jolibois, Franck'
'Perrin, Lionel'
'Taillefumier, Claude'

_publ_section_title
;
 Exploring the Conformation of Mixed Cis- Trans \a,\b-Oligopeptoids:
 A&#x00A0;Joint Experimental and Computational Study.
;
_journal_issue 12
_journal_name_full 'The Journal of organic chemistry'
_journal_page_first 6382
_journal_page_last 6396
_journal_paper_doi 10.1021/acs.joc.8b00606
_journal_volume 83
_journal_year 2018
_chemical_formula_sum 'C19 H28 N2 O4'
_chemical_formula_weight 348.43
_space_group_crystal_system monoclinic
_space_group_IT_number 14
_space_group_name_Hall '-P 2yn'
_space_group_name_H-M_alt 'P 1 21/n 1'
_atom_sites_solution_hydrogens geom
_audit_creation_method SHELXL-2014/7
_cell_angle_alpha 90
_cell_angle_beta 108.830(17)
_cell_angle_gamma 90
_cell_formula_units_Z 4
_cell_length_a 18.322(12)
_cell_length_b 5.730(4)
_cell_length_c 19.274(13)
_cell_measurement_reflns_used 706
_cell_measurement_temperature 100(2)
_cell_measurement_theta_max 39.70
_cell_measurement_theta_min 6.641
_cell_volume 1915(2)
_computing_cell_refinement 'Bruker SAINT'
_computing_data_collection 'Bruker APEX2'
_computing_data_reduction 'Bruker SAINT'
_computing_molecular_graphics 'Bruker SHELXTL'
_computing_publication_material 'Bruker SHELXTL'
_computing_structure_refinement 'SHELXL-2014/7 (Sheldrick 2014)'
_computing_structure_solution 'SHELXS-97 (Sheldrick 2008)'
_diffrn_ambient_temperature 100(2)
_diffrn_measured_fraction_theta_full 0.985
_diffrn_measured_fraction_theta_max 0.985
_diffrn_measurement_device_type 'Bruker APEX-II CCD'
_diffrn_measurement_method '\f and \w scans'
_diffrn_radiation_type MoK\a
_diffrn_radiation_wavelength 0.71073
_diffrn_reflns_av_R_equivalents 0.1359
_diffrn_reflns_av_unetI/netI 0.1864
_diffrn_reflns_Laue_measured_fraction_full 0.985
_diffrn_reflns_Laue_measured_fraction_max 0.985
_diffrn_reflns_limit_h_max 20
_diffrn_reflns_limit_h_min -21
_diffrn_reflns_limit_k_max 5
_diffrn_reflns_limit_k_min -6
_diffrn_reflns_limit_l_max 22
_diffrn_reflns_limit_l_min -22
_diffrn_reflns_number 6655
_diffrn_reflns_point_group_measured_fraction_full 0.985
_diffrn_reflns_point_group_measured_fraction_max 0.985
_diffrn_reflns_theta_full 25.210
_diffrn_reflns_theta_max 25.210
_diffrn_reflns_theta_min 3.727
_diffrn_source molybdene
_exptl_absorpt_coefficient_mu 0.085
_exptl_absorpt_correction_T_max 1.000
_exptl_absorpt_correction_T_min 0.7270
_exptl_absorpt_correction_type numerical
_exptl_absorpt_process_details 'Bruker (2001). SADABS. Bruker AXS Inc., Madison, Wisconsin, USA.'
_exptl_crystal_colour colorless
_exptl_crystal_density_diffrn 1.208
_exptl_crystal_description platelet
_exptl_crystal_F_000 752
_exptl_crystal_size_max 0.914
_exptl_crystal_size_mid 0.291
_exptl_crystal_size_min 0.076
_refine_diff_density_max 0.304
_refine_diff_density_min -0.321
_refine_diff_density_rms 0.082
_refine_ls_extinction_coef 0.068(10)
_refine_ls_extinction_expression Fc^*^=kFc[1+0.001xFc^2^\l^3^/sin(2\q)]^-1/4^
_refine_ls_extinction_method 'SHELXL-2014/7 (Sheldrick 2014'
_refine_ls_goodness_of_fit_ref 1.011
_refine_ls_hydrogen_treatment constr
_refine_ls_matrix_type full
_refine_ls_number_parameters 232
_refine_ls_number_reflns 2355
_refine_ls_number_restraints 0
_refine_ls_restrained_S_all 1.011
_refine_ls_R_factor_all 0.1810
_refine_ls_R_factor_gt 0.0978
_refine_ls_shift/su_max 0.000
_refine_ls_shift/su_mean 0.000
_refine_ls_structure_factor_coef Fsqd
_refine_ls_weighting_details 'w=1/[\s^2^(Fo^2^)+(0.1311P)^2^] where P=(Fo^2^+2Fc^2^)/3'
_refine_ls_weighting_scheme calc
_refine_ls_wR_factor_gt 0.2205
_refine_ls_wR_factor_ref 0.2674
_reflns_Friedel_coverage 0.000
_reflns_number_gt 1233
_reflns_number_total 2355
_reflns_threshold_expression 'I > 2\s(I)'
_cod_data_source_file jo8b00606_si_002.cif
_cod_data_source_block 2018_GD155
_cod_original_sg_symbol_H-M 'P 21/n'
_cod_database_code 4035868
_shelx_shelxl_version_number 2014/7
_shelx_space_group_comment
;
The symmetry employed for this shelxl refinement is uniquely defined
by the following loop, which should always be used as a source of
symmetry information in preference to the above space-group names.
They are only intended as comments.
;

loop_
_space_group_symop_operation_xyz
'x, y, z'
'-x+1/2, y+1/2, -z+1/2'
'-x, -y, -z'
'x-1/2, -y-1/2, z-1/2'

loop_
_atom_site_label
_atom_site_type_symbol
_atom_site_fract_x
_atom_site_fract_y
_atom_site_fract_z
_atom_site_U_iso_or_equiv
_atom_site_adp_type
_atom_site_occupancy
_atom_site_site_symmetry_order
_atom_site_calc_flag
_atom_site_refinement_flags_posn
_atom_site_refinement_flags_adp
O1 O 0.7272(3) 0.8458(8) 0.9307(3) 0.0522(17) Uani 1 1 d . .
O2 O 0.6748(3) 0.5706(8) 0.8470(3) 0.0513(17) Uani 1 1 d . .
O3 O 0.4652(2) 0.6841(7) 0.6898(3) 0.0385(14) Uani 1 1 d . .
O4 O 0.5045(3) 0.2164(7) 0.9167(3) 0.0395(14) Uani 1 1 d . .
N1 N 0.5679(3) 0.8932(8) 0.7617(3) 0.0321(16) Uani 1 1 d . .
N2 N 0.3993(3) 0.4301(8) 0.8609(4) 0.0333(16) Uani 1 1 d . .
C1 C 0.8615(4) 0.8241(18) 1.0002(6) 0.079(3) Uani 1 1 d . .
H1 H 0.8783 0.8651 0.9584 0.119 Uiso 1 1 calc R U
H3 H 0.9013 0.7295 1.0350 0.119 Uiso 1 1 calc R U
H28 H 0.8530 0.9669 1.0245 0.119 Uiso 1 1 calc R U
C2 C 0.7880(4) 0.6877(15) 0.9738(6) 0.064(3) Uani 1 1 d . .
H26 H 0.7939 0.5550 0.9432 0.077 Uiso 1 1 calc R U
H27 H 0.7746 0.6252 1.0161 0.077 Uiso 1 1 calc R U
C3 C 0.6746(4) 0.7642(11) 0.8702(5) 0.039(2) Uani 1 1 d . .
C4 C 0.6157(3) 0.9507(10) 0.8363(4) 0.0333(19) Uani 1 1 d . .
H24 H 0.5822 0.9726 0.8671 0.040 Uiso 1 1 calc R U
H25 H 0.6427 1.1000 0.8358 0.040 Uiso 1 1 calc R U
C5 C 0.5059(4) 0.7499(9) 0.7514(5) 0.0299(19) Uani 1 1 d . .
C6 C 0.4877(4) 0.6717(10) 0.8183(4) 0.0343(19) Uani 1 1 d . .
H13 H 0.4699 0.8070 0.8404 0.041 Uiso 1 1 calc R U
H23 H 0.5351 0.6099 0.8549 0.041 Uiso 1 1 calc R U
C7 C 0.4256(3) 0.4833(10) 0.7995(4) 0.036(2) Uani 1 1 d . .
H21 H 0.3813 0.5364 0.7577 0.043 Uiso 1 1 calc R U
H22 H 0.4464 0.3398 0.7843 0.043 Uiso 1 1 calc R U
C8 C 0.3286(3) 0.5340(9) 0.8614(4) 0.033(2) Uani 1 1 d . .
C9 C 0.3287(4) 0.7281(11) 0.9043(5) 0.046(2) Uani 1 1 d . .
H20 H 0.3762 0.7932 0.9340 0.055 Uiso 1 1 calc R U
C10 C 0.2608(4) 0.8254(11) 0.9038(5) 0.052(3) Uani 1 1 d . .
H17 H 0.2613 0.9624 0.9318 0.062 Uiso 1 1 calc R U
C11 C 0.1909(4) 0.7272(11) 0.8631(5) 0.043(2) Uani 1 1 d . .
H2 H 0.1436 0.7920 0.8643 0.051 Uiso 1 1 calc R U
C12 C 0.5905(4) 0.9702(10) 0.6972(5) 0.040(2) Uani 1 1 d . .
C13 C 0.6065(4) 0.7595(10) 0.6566(5) 0.041(2) Uani 1 1 d . .
H6 H 0.6453 0.6601 0.6908 0.061 Uiso 1 1 calc R U
H4 H 0.6259 0.8118 0.6174 0.061 Uiso 1 1 calc R U
H5 H 0.5588 0.6705 0.6354 0.061 Uiso 1 1 calc R U
C14 C 0.6642(4) 1.1158(11) 0.7216(5) 0.045(2) Uani 1 1 d . .
H7 H 0.6560 1.2543 0.7480 0.068 Uiso 1 1 calc R U
H9 H 0.6776 1.1643 0.6784 0.068 Uiso 1 1 calc R U
H8 H 0.7063 1.0223 0.7539 0.068 Uiso 1 1 calc R U
C15 C 0.5264(4) 1.1210(10) 0.6475(5) 0.044(2) Uani 1 1 d . .
H10 H 0.4795 1.0272 0.6280 0.067 Uiso 1 1 calc R U
H11 H 0.5423 1.1807 0.6070 0.067 Uiso 1 1 calc R U
H12 H 0.5162 1.2522 0.6757 0.067 Uiso 1 1 calc R U
C16 C 0.4438(4) 0.3009(10) 0.9182(4) 0.0301(19) Uani 1 1 d . .
C17 C 0.4168(4) 0.2656(11) 0.9813(5) 0.038(2) Uani 1 1 d . .
H14 H 0.4471 0.1416 1.0125 0.057 Uiso 1 1 calc R U
H16 H 0.3622 0.2208 0.9639 0.057 Uiso 1 1 calc R U
H15 H 0.4229 0.4107 1.0095 0.057 Uiso 1 1 calc R U
C18 C 0.1916(4) 0.5361(12) 0.8215(5) 0.044(2) Uani 1 1 d . .
H18 H 0.1440 0.4704 0.7923 0.053 Uiso 1 1 calc R U
C19 C 0.2592(4) 0.4357(11) 0.8206(5) 0.042(2) Uani 1 1 d . .
H19 H 0.2583 0.2998 0.7921 0.050 Uiso 1 1 calc R U

loop_
_atom_site_aniso_label
_atom_site_aniso_U_11
_atom_site_aniso_U_22
_atom_site_aniso_U_33
_atom_site_aniso_U_23
_atom_site_aniso_U_13
_atom_site_aniso_U_12
O1 0.047(3) 0.041(3) 0.051(5) -0.004(3) -0.007(3) 0.012(2)
O2 0.057(3) 0.028(3) 0.054(4) -0.001(3) -0.002(3) 0.006(2)
O3 0.041(3) 0.027(2) 0.037(4) -0.008(2) -0.003(2) -0.006(2)
O4 0.046(3) 0.023(2) 0.040(4) 0.000(2) 0.001(2) 0.001(2)
N1 0.034(3) 0.022(3) 0.028(4) 0.004(3) -0.007(3) -0.007(2)
N2 0.034(3) 0.022(3) 0.037(5) -0.001(3) 0.002(3) 0.000(3)
C1 0.049(5) 0.110(8) 0.067(9) -0.006(6) 0.004(5) 0.018(5)
C2 0.065(5) 0.068(5) 0.048(7) 0.020(5) 0.003(4) 0.022(5)
C3 0.044(4) 0.028(4) 0.039(6) -0.006(4) 0.005(4) -0.006(3)
C4 0.032(4) 0.022(3) 0.035(6) -0.002(3) -0.004(3) -0.001(3)
C5 0.039(4) 0.008(3) 0.036(6) 0.000(3) 0.004(4) 0.005(3)
C6 0.037(4) 0.022(3) 0.034(6) -0.002(3) -0.002(3) -0.008(3)
C7 0.035(4) 0.026(3) 0.036(6) -0.004(3) -0.003(3) 0.002(3)
C8 0.034(4) 0.012(3) 0.041(6) 0.003(3) -0.003(3) 0.000(3)
C9 0.033(4) 0.024(4) 0.069(8) -0.007(4) 0.001(4) -0.002(3)
C10 0.047(5) 0.029(4) 0.074(8) -0.028(4) 0.012(4) -0.011(4)
C11 0.043(4) 0.027(4) 0.053(7) 0.008(4) 0.009(4) 0.005(3)
C12 0.044(4) 0.015(3) 0.049(6) -0.001(3) 0.002(4) -0.005(3)
C13 0.051(4) 0.020(3) 0.047(6) -0.003(3) 0.011(4) -0.004(3)
C14 0.049(4) 0.027(3) 0.053(7) 0.000(4) 0.008(4) -0.005(3)
C15 0.047(4) 0.023(3) 0.055(7) 0.011(4) 0.004(4) 0.003(3)
C16 0.029(4) 0.011(3) 0.040(6) -0.004(3) -0.003(4) -0.001(3)
C17 0.041(4) 0.022(3) 0.045(6) 0.002(3) 0.005(4) 0.001(3)
C18 0.037(4) 0.037(4) 0.045(6) -0.008(4) -0.005(4) -0.006(3)
C19 0.049(5) 0.016(3) 0.054(7) -0.004(3) 0.008(4) -0.005(3)

loop_
_atom_type_symbol
_atom_type_description
_atom_type_scat_dispersion_real
_atom_type_scat_dispersion_imag
_atom_type_scat_source
C C 0.0033 0.0016 'International Tables Vol C Tables 4.2.6.8 and 6.1.1.4'
H H 0.0000 0.0000 'International Tables Vol C Tables 4.2.6.8 and 6.1.1.4'
N N 0.0061 0.0033 'International Tables Vol C Tables 4.2.6.8 and 6.1.1.4'
O O 0.0106 0.0060 'International Tables Vol C Tables 4.2.6.8 and 6.1.1.4'

loop_
_geom_angle_atom_site_label_1
_geom_angle_atom_site_label_2
_geom_angle_atom_site_label_3
_geom_angle
C3 O1 C2 118.7(6)
C5 N1 C4 119.1(6)
C5 N1 C12 119.7(6)
C4 N1 C12 120.9(5)
C16 N2 C8 121.9(7)
C16 N2 C7 120.5(6)
C8 N2 C7 117.4(6)
O1 C2 C1 107.8(7)
O2 C3 O1 124.3(6)
O2 C3 C4 125.6(7)
O1 C3 C4 110.1(5)
N1 C4 C3 112.6(5)
O3 C5 N1 122.6(7)
O3 C5 C6 120.0(6)
N1 C5 C6 117.4(6)
C5 C6 C7 111.3(6)
N2 C7 C6 112.0(6)
C19 C8 C9 119.4(6)
C19 C8 N2 119.8(6)
C9 C8 N2 120.8(5)
C10 C9 C8 120.0(6)
C9 C10 C11 120.8(7)
C18 C11 C10 118.6(6)
N1 C12 C13 110.2(5)
N1 C12 C15 109.1(6)
C13 C12 C15 111.4(7)
N1 C12 C14 111.1(6)
C13 C12 C14 107.0(6)
C15 C12 C14 108.0(5)
O4 C16 N2 120.6(7)
O4 C16 C17 121.2(6)
N2 C16 C17 118.3(6)
C11 C18 C19 121.7(6)
C18 C19 C8 119.4(6)

loop_
_geom_bond_atom_site_label_1
_geom_bond_atom_site_label_2
_geom_bond_distance
O1 C3 1.335(9)
O1 C2 1.467(9)
O2 C3 1.196(8)
O3 C5 1.239(8)
O4 C16 1.222(7)
N1 C5 1.364(8)
N1 C4 1.460(9)
N1 C12 1.497(11)
N2 C16 1.361(9)
N2 C8 1.428(8)
N2 C7 1.446(10)
C1 C2 1.497(11)
C3 C4 1.509(9)
C5 C6 1.502(11)
C6 C7 1.525(8)
C8 C19 1.380(9)
C8 C9 1.385(10)
C9 C10 1.362(9)
C10 C11 1.387(10)
C11 C18 1.359(10)
C12 C13 1.519(10)
C12 C15 1.521(10)
C12 C14 1.527(9)
C16 C17 1.468(11)
C18 C19 1.372(9)
